data_7008508
loop_
_publ_author_name
'Gray, Ian P.'
'Slawin, Alexandra M. Z.'
'Woollins, J. Derek'

_publ_section_title
;
 Synthesis and structure of novel [Ph(RO)PSe2]- complexes.
;
_journal_issue 12
_journal_name_full 'Dalton transactions (Cambridge, England : 2003)'
_journal_page_first 2188
_journal_page_last 2194
_journal_paper_doi 10.1039/b503793j
_journal_year 2005
_chemical_formula_sum 'C28 H32 Cd2 O4 P4 Se8'
_chemical_formula_weight 1412.90
_chemical_name_systematic
;
?
;
_space_group_IT_number 33
_symmetry_cell_setting orthorhombic
_symmetry_space_group_name_Hall 'P 2c -2n'
_symmetry_space_group_name_H-M 'P n a 21'
_atom_sites_solution_hydrogens geom
_atom_sites_solution_primary direct
_atom_sites_solution_secondary difmap
_audit_creation_method SHELXL-97
_cell_angle_alpha 90.00
_cell_angle_beta 90.00
_cell_angle_gamma 90.00
_cell_formula_units_Z 8
_cell_length_a 24.5905(4)
_cell_length_b 6.95110(10)
_cell_length_c 48.2341(9)
_cell_measurement_reflns_used 19529
_cell_measurement_temperature 93(2)
_cell_measurement_theta_max 27.71
_cell_measurement_theta_min 1.74
_cell_volume 8244.7(2)
_computing_cell_refinement 'CrystalClear (Rigaku Corp., 2004)'
_computing_data_collection 'CrystalClear (Rigaku Corp., 2004)'
_computing_data_reduction 'CrystalClear (Rigaku Corp., 2004)'
_computing_molecular_graphics 'Bruker SHELXTL'
_computing_publication_material 'Bruker SHELXTL'
_computing_structure_refinement 'SHELXL-97 (Sheldrick, 1997)'
_computing_structure_solution 'SHELXS-97 (Sheldrick, 1990)'
_diffrn_ambient_temperature 93(2)
_diffrn_detector_area_resol_mean 0.83
_diffrn_measured_fraction_theta_full 0.966
_diffrn_measured_fraction_theta_max 0.966
_diffrn_measurement_device_type 'CCD area detector'
_diffrn_measurement_method dtprofit.ref
_diffrn_radiation_monochromator 'confocal optic'
_diffrn_radiation_source 'rotating anode'
_diffrn_radiation_type MoK\a
_diffrn_radiation_wavelength 0.71073
_diffrn_reflns_av_R_equivalents 0.0000
_diffrn_reflns_av_sigmaI/netI 0.0398
_diffrn_reflns_limit_h_max 29
_diffrn_reflns_limit_h_min 0
_diffrn_reflns_limit_k_max 8
_diffrn_reflns_limit_k_min 0
_diffrn_reflns_limit_l_max 57
_diffrn_reflns_limit_l_min -58
_diffrn_reflns_number 13389
_diffrn_reflns_theta_full 25.35
_diffrn_reflns_theta_max 25.35
_diffrn_reflns_theta_min 2.96
_diffrn_standards_decay_% -
_diffrn_standards_interval_count -
_diffrn_standards_number -
_exptl_absorpt_coefficient_mu 8.282
_exptl_absorpt_correction_T_max 1.0000
_exptl_absorpt_correction_T_min 0.6969
_exptl_absorpt_correction_type multi-scan
_exptl_crystal_colour colourless
_exptl_crystal_density_diffrn 2.277
_exptl_crystal_density_meas ?
_exptl_crystal_density_method 'not measured'
_exptl_crystal_description prism
_exptl_crystal_F_000 5280
_exptl_crystal_size_max 0.150
_exptl_crystal_size_mid 0.030
_exptl_crystal_size_min 0.010
_refine_diff_density_max 1.593
_refine_diff_density_min -1.309
_refine_diff_density_rms 0.230
_refine_ls_abs_structure_details 'Flack H D (1983), Acta Cryst. A39, 876-881'
_refine_ls_abs_structure_Flack 0.416(17)
_refine_ls_extinction_method none
_refine_ls_goodness_of_fit_ref 0.956
_refine_ls_hydrogen_treatment riding
_refine_ls_matrix_type full
_refine_ls_number_parameters 518
_refine_ls_number_reflns 13389
_refine_ls_number_restraints 1
_refine_ls_restrained_S_all 0.956
_refine_ls_R_factor_all 0.0761
_refine_ls_R_factor_gt 0.0618
_refine_ls_shift/su_max 0.027
_refine_ls_shift/su_mean 0.003
_refine_ls_structure_factor_coef Fsqd
_refine_ls_weighting_details 'calc w=1/[\s^2^(Fo^2^)+(0.1000P)^2^+332.1748P] where P=(Fo^2^+2Fc^2^)/3'
_refine_ls_weighting_scheme calc
_refine_ls_wR_factor_gt 0.1669
_refine_ls_wR_factor_ref 0.1810
_reflns_number_gt 11740
_reflns_number_total 13389
_reflns_threshold_expression >2sigma(I)
_cod_data_source_file b503793j.txt
_cod_data_source_block 6m
_cod_depositor_comments
;
The following automatic conversions were performed:
'_symmetry_cell_setting' value 'Orthorhombic' changed to 'orthorhombic'
according to '/home/saulius/struct/CIF-dictionaries/cif_core.dic'
dictionary named 'cif_core.dic' version 2.4.1 from 2010-06-29.

Automatic conversion script
Id: cif_fix_enum 1527 2010-12-29 10:47:43Z saulius 

The following automatic conversions were performed:

'_exptl_crystal_density_meas' value '-' was changed to '?' - the
value is perceived as not measured.

Automatic conversion script
Id: cif_fix_values 3008 2015-01-20 13:52:24Z robertas 
;
_cod_original_sg_symbol_H-M Pna2(1)
_cod_database_code 7008508

loop_
_symmetry_equiv_pos_as_xyz
'x, y, z'
'-x, -y, z+1/2'
'x+1/2, -y+1/2, z'
'-x+1/2, y+1/2, z+1/2'

loop_
_atom_site_label
_atom_site_type_symbol
_atom_site_fract_x
_atom_site_fract_y
_atom_site_fract_z
_atom_site_U_iso_or_equiv
_atom_site_adp_type
_atom_site_occupancy
_atom_site_symmetry_multiplicity
_atom_site_calc_flag
_atom_site_refinement_flags
_atom_site_disorder_assembly
_atom_site_disorder_group
Cd1 Cd 0.57793(5) -0.0536(2) 1.02860(3) 0.0195(3) Uani 1 1 d . . .
Cd2 Cd 0.68260(6) -0.0889(2) 0.95909(3) 0.0215(3) Uani 1 1 d . . .
Se1 Se 0.52348(7) -0.3690(3) 1.04265(4) 0.0193(4) Uani 1 1 d . . .
Se2 Se 0.53723(8) 0.0809(3) 1.07758(4) 0.0241(4) Uani 1 1 d . . .
P1 P 0.49793(18) -0.2000(8) 1.07885(10) 0.0152(9) Uani 1 1 d . . .
C1 C 0.4234(7) -0.184(3) 1.0803(4) 0.020(4) Uiso 1 1 d . . .
C2 C 0.3931(9) -0.248(3) 1.1024(5) 0.021(5) Uiso 1 1 d . . .
H2A H 0.4108 -0.3015 1.1182 0.025 Uiso 1 1 calc R . .
C3 C 0.3387(11) -0.236(3) 1.1019(7) 0.036(6) Uiso 1 1 d . . .
H3A H 0.3180 -0.2845 1.1169 0.043 Uiso 1 1 calc R . .
C4 C 0.3128(8) -0.154(3) 1.0795(4) 0.024(4) Uiso 1 1 d . . .
H4A H 0.2743 -0.1458 1.0792 0.028 Uiso 1 1 calc R . .
C5 C 0.3424(10) -0.086(4) 1.0581(6) 0.041(6) Uiso 1 1 d . . .
H5A H 0.3242 -0.0287 1.0428 0.049 Uiso 1 1 calc R . .
C6 C 0.3983(7) -0.097(3) 1.0579(4) 0.017(4) Uiso 1 1 d . . .
H6A H 0.4190 -0.0472 1.0429 0.020 Uiso 1 1 calc R . .
O1 O 0.5108(5) -0.3093(19) 1.1071(3) 0.017(3) Uiso 1 1 d . . .
C7 C 0.5648(9) -0.368(4) 1.1124(5) 0.034(5) Uiso 1 1 d . . .
H7A H 0.5763 -0.4599 1.0981 0.051 Uiso 1 1 calc R . .
H7B H 0.5667 -0.4294 1.1306 0.051 Uiso 1 1 calc R . .
H7C H 0.5888 -0.2557 1.1120 0.051 Uiso 1 1 calc R . .
Se11 Se 0.68267(8) 0.2706(3) 0.97659(5) 0.0191(5) Uani 1 1 d . . .
Se12 Se 0.68445(7) -0.0921(3) 1.03100(4) 0.0177(4) Uani 1 1 d . . .
P11 P 0.71503(18) 0.1826(7) 1.01657(10) 0.0161(10) Uani 1 1 d . . .
C11 C 0.7873(7) 0.162(3) 1.0179(4) 0.018(4) Uiso 1 1 d . . .
C12 C 0.8120(8) 0.088(3) 1.0403(4) 0.019(4) Uiso 1 1 d . . .
H12A H 0.7908 0.0403 1.0552 0.023 Uiso 1 1 calc R . .
C13 C 0.8690(7) 0.080(3) 1.0418(4) 0.018(4) Uiso 1 1 d . . .
H13A H 0.8866 0.0243 1.0574 0.022 Uiso 1 1 calc R . .
C14 C 0.8993(8) 0.157(3) 1.0198(4) 0.023(4) Uiso 1 1 d . . .
H14A H 0.9379 0.1563 1.0207 0.027 Uiso 1 1 calc R . .
C15 C 0.8727(9) 0.236(3) 0.9962(5) 0.025(5) Uiso 1 1 d . . .
H15A H 0.8923 0.2803 0.9805 0.030 Uiso 1 1 calc R . .
C16 C 0.8187(10) 0.243(3) 0.9973(6) 0.026(5) Uiso 1 1 d . . .
H16A H 0.8003 0.3093 0.9829 0.032 Uiso 1 1 calc R . .
O11 O 0.7066(6) 0.350(2) 1.0388(3) 0.023(3) Uiso 1 1 d . . .
C17 C 0.6517(8) 0.423(3) 1.0443(4) 0.020(4) Uiso 1 1 d . . .
H17A H 0.6370 0.4816 1.0274 0.031 Uiso 1 1 calc R . .
H17B H 0.6532 0.5199 1.0590 0.031 Uiso 1 1 calc R . .
H17C H 0.6282 0.3166 1.0501 0.031 Uiso 1 1 calc R . .
Se21 Se 0.59176(9) -0.2810(3) 0.96781(5) 0.0190(4) Uani 1 1 d . . .
Se22 Se 0.52682(8) 0.1596(3) 0.99173(4) 0.0209(4) Uani 1 1 d . . .
P21 P 0.5364(2) -0.0432(7) 0.95864(11) 0.0206(10) Uani 1 1 d . . .
C21 C 0.5570(8) 0.073(3) 0.9281(4) 0.019(4) Uiso 1 1 d . . .
C22 C 0.5573(11) -0.029(4) 0.9021(6) 0.043(6) Uiso 1 1 d . . .
H22A H 0.5464 -0.1605 0.9012 0.052 Uiso 1 1 calc R . .
C23 C 0.5737(9) 0.066(3) 0.8783(5) 0.028(5) Uiso 1 1 d . . .
H23A H 0.5725 -0.0009 0.8612 0.034 Uiso 1 1 calc R . .
C24 C 0.5916(9) 0.252(3) 0.8781(5) 0.025(5) Uiso 1 1 d . . .
H24A H 0.6031 0.3119 0.8614 0.031 Uiso 1 1 calc R . .
C25 C 0.5926(9) 0.350(3) 0.9034(5) 0.030(5) Uiso 1 1 d . . .
H25A H 0.6061 0.4783 0.9036 0.036 Uiso 1 1 calc R . .
C26 C 0.5752(12) 0.273(4) 0.9277(6) 0.040(6) Uiso 1 1 d . . .
H26A H 0.5748 0.3483 0.9442 0.048 Uiso 1 1 calc R . .
O21 O 0.4804(6) -0.130(2) 0.9498(3) 0.027(3) Uiso 1 1 d . . .
C27 C 0.4481(9) -0.266(3) 0.9686(5) 0.025(5) Uiso 1 1 d . . .
H27A H 0.4714 -0.3732 0.9742 0.038 Uiso 1 1 calc R . .
H27B H 0.4165 -0.3154 0.9584 0.038 Uiso 1 1 calc R . .
H27C H 0.4358 -0.1957 0.9850 0.038 Uiso 1 1 calc R . .
Se31 Se 0.77640(8) -0.2665(3) 0.96473(5) 0.0194(5) Uani 1 1 d . . .
Se32 Se 0.71239(8) -0.0821(3) 0.90411(4) 0.0226(4) Uani 1 1 d . . .
P31 P 0.7830(2) -0.2260(7) 0.92097(11) 0.0177(11) Uani 1 1 d . . .
C31 C 0.8457(8) -0.100(3) 0.9131(4) 0.026(4) Uiso 1 1 d . . .
C32 C 0.8894(9) -0.186(3) 0.8967(5) 0.030(5) Uiso 1 1 d . . .
H32A H 0.8866 -0.3153 0.8905 0.036 Uiso 1 1 calc R . .
C33 C 0.9351(10) -0.077(3) 0.8904(5) 0.035(5) Uiso 1 1 d . . .
H33A H 0.9631 -0.1288 0.8790 0.043 Uiso 1 1 calc R . .
C34 C 0.9392(10) 0.109(3) 0.9011(5) 0.034(5) Uiso 1 1 d . . .
H34A H 0.9716 0.1802 0.8978 0.041 Uiso 1 1 calc R . .
C35 C 0.8970(9) 0.197(4) 0.9167(5) 0.033(5) Uiso 1 1 d . . .
H35A H 0.8989 0.3270 0.9226 0.039 Uiso 1 1 calc R . .
C36 C 0.8540(9) 0.084(3) 0.9225(5) 0.029(5) Uiso 1 1 d . . .
H36A H 0.8269 0.1367 0.9343 0.035 Uiso 1 1 calc R . .
O31 O 0.7944(6) -0.420(2) 0.9048(3) 0.029(3) Uiso 1 1 d . . .
C37 C 0.7532(9) -0.563(3) 0.9053(5) 0.034(5) Uiso 1 1 d . . .
H37A H 0.7419 -0.5861 0.9245 0.051 Uiso 1 1 calc R . .
H37B H 0.7675 -0.6825 0.8973 0.051 Uiso 1 1 calc R . .
H37C H 0.7219 -0.5193 0.8944 0.051 Uiso 1 1 calc R . .
Cd41 Cd 1.32988(5) 0.5462(2) 0.69191(3) 0.0197(3) Uani 1 1 d . . .
Cd42 Cd 1.43656(6) 0.5664(2) 0.76004(3) 0.0212(3) Uani 1 1 d . . .
Se41 Se 1.27595(8) 0.8642(3) 0.67750(4) 0.0201(4) Uani 1 1 d . . .
Se42 Se 1.28853(8) 0.4140(3) 0.64244(4) 0.0244(4) Uani 1 1 d . . .
P41 P 1.2517(2) 0.6959(8) 0.64234(11) 0.0197(10) Uani 1 1 d . . .
C41 C 1.1789(7) 0.683(3) 0.6405(4) 0.014(3) Uiso 1 1 d . . .
C42 C 1.1522(8) 0.748(2) 0.6181(4) 0.014(4) Uiso 1 1 d . . .
H42A H 1.1719 0.7989 0.6028 0.017 Uiso 1 1 calc R . .
C43 C 1.0929(8) 0.740(2) 0.6173(5) 0.012(4) Uiso 1 1 d . . .
H43A H 1.0735 0.7873 0.6017 0.015 Uiso 1 1 calc R . .
C44 C 1.0656(9) 0.664(3) 0.6397(5) 0.031(5) Uiso 1 1 d . . .
H44A H 1.0270 0.6606 0.6394 0.038 Uiso 1 1 calc R . .
C45 C 1.0942(8) 0.589(3) 0.6634(4) 0.026(4) Uiso 1 1 d . . .
H45A H 1.0757 0.5338 0.6788 0.031 Uiso 1 1 calc R . .
C46 C 1.1493(9) 0.603(3) 0.6625(5) 0.032(5) Uiso 1 1 d . . .
H46A H 1.1692 0.5550 0.6779 0.038 Uiso 1 1 calc R . .
O41 O 1.2636(6) 0.811(2) 0.6138(3) 0.023(3) Uiso 1 1 d . . .
C47 C 1.3183(8) 0.875(3) 0.6070(4) 0.024(4) Uiso 1 1 d . . .
H47A H 1.3296 0.9749 0.6200 0.035 Uiso 1 1 calc R . .
H47B H 1.3187 0.9266 0.5881 0.035 Uiso 1 1 calc R . .
H47C H 1.3434 0.7655 0.6082 0.035 Uiso 1 1 calc R . .
Se51 Se 1.43637(7) 0.5818(3) 0.68880(4) 0.0174(4) Uani 1 1 d . . .
Se52 Se 1.43520(8) 0.2082(3) 0.74155(5) 0.0202(4) Uani 1 1 d . . .
P51 P 1.46713(19) 0.3027(8) 0.70284(10) 0.0156(9) Uani 1 1 d . . .
C51 C 1.5413(7) 0.314(2) 0.7024(4) 0.013(3) Uiso 1 1 d . . .
C52 C 1.5661(7) 0.407(2) 0.6793(4) 0.015(4) Uiso 1 1 d . . .
H52A H 1.5450 0.4616 0.6648 0.018 Uiso 1 1 calc R . .
C53 C 1.6223(10) 0.415(3) 0.6790(5) 0.034(5) Uiso 1 1 d . . .
H53A H 1.6397 0.4718 0.6635 0.041 Uiso 1 1 calc R . .
C54 C 1.6531(9) 0.347(3) 0.6996(4) 0.028(5) Uiso 1 1 d . . .
H54A H 1.6914 0.3640 0.6992 0.034 Uiso 1 1 calc R . .
C55 C 1.6291(9) 0.254(3) 0.7210(5) 0.021(5) Uiso 1 1 d . . .
H55A H 1.6516 0.1945 0.7345 0.025 Uiso 1 1 calc R . .
C56 C 1.5716(8) 0.243(2) 0.7242(5) 0.012(4) Uiso 1 1 d . . .
H56A H 1.5552 0.1892 0.7402 0.014 Uiso 1 1 calc R . .
O51 O 1.4581(6) 0.140(2) 0.6793(3) 0.025(3) Uiso 1 1 d . . .
C57 C 1.4049(8) 0.064(3) 0.6742(4) 0.025(4) Uiso 1 1 d . . .
H57A H 1.3874 0.0320 0.6918 0.037 Uiso 1 1 calc R . .
H57B H 1.4079 -0.0527 0.6628 0.037 Uiso 1 1 calc R . .
H57C H 1.3831 0.1598 0.6643 0.037 Uiso 1 1 calc R . .
Se61 Se 1.34738(9) 0.7677(3) 0.75279(5) 0.0191(4) Uani 1 1 d . . .
Se62 Se 1.27867(8) 0.3342(3) 0.72880(4) 0.0208(4) Uani 1 1 d . . .
P61 P 1.2902(2) 0.5372(7) 0.76246(11) 0.0200(10) Uani 1 1 d . . .
C61 C 1.3086(7) 0.411(2) 0.7945(4) 0.014(4) Uiso 1 1 d . . .
C62 C 1.3062(9) 0.507(3) 0.8197(5) 0.030(5) Uiso 1 1 d . . .
H62A H 1.2924 0.6348 0.8206 0.036 Uiso 1 1 calc R . .
C63 C 1.3238(11) 0.416(4) 0.8429(6) 0.046(6) Uiso 1 1 d . . .
H63A H 1.3219 0.4811 0.8602 0.055 Uiso 1 1 calc R . .
C64 C 1.3464(10) 0.215(4) 0.8419(6) 0.035(6) Uiso 1 1 d . . .
H64A H 1.3595 0.1527 0.8581 0.043 Uiso 1 1 calc R . .
C65 C 1.3470(10) 0.128(4) 0.8170(5) 0.037(5) Uiso 1 1 d . . .
H65A H 1.3604 -0.0001 0.8152 0.044 Uiso 1 1 calc R . .
C66 C 1.3272(8) 0.230(2) 0.7927(4) 0.010(4) Uiso 1 1 d . . .
H66A H 1.3274 0.1677 0.7752 0.012 Uiso 1 1 calc R . .
O61 O 1.2343(6) 0.626(2) 0.7719(3) 0.026(3) Uiso 1 1 d . . .
C67 C 1.2088(9) 0.757(3) 0.7546(5) 0.026(5) Uiso 1 1 d . . .
H67A H 1.2251 0.8850 0.7572 0.039 Uiso 1 1 calc R . .
H67B H 1.1700 0.7630 0.7591 0.039 Uiso 1 1 calc R . .
H67C H 1.2134 0.7172 0.7352 0.039 Uiso 1 1 calc R . .
Se71 Se 1.53452(9) 0.7342(3) 0.75398(5) 0.0206(5) Uani 1 1 d . . .
Se72 Se 1.46592(8) 0.5531(3) 0.81438(4) 0.0248(4) Uani 1 1 d . . .
P71 P 1.5375(2) 0.6954(8) 0.79878(12) 0.0205(11) Uani 1 1 d . . .
C71 C 1.5989(6) 0.578(2) 0.8079(3) 0.010(3) Uiso 1 1 d . . .
C72 C 1.6376(7) 0.654(3) 0.8255(4) 0.018(4) Uiso 1 1 d . . .
H72A H 1.6313 0.7768 0.8334 0.021 Uiso 1 1 calc R . .
C73 C 1.6859(10) 0.556(4) 0.8323(5) 0.040(6) Uiso 1 1 d . . .
H73A H 1.7116 0.6165 0.8441 0.047 Uiso 1 1 calc R . .
C74 C 1.6964(10) 0.376(3) 0.8221(5) 0.035(5) Uiso 1 1 d . . .
H74A H 1.7294 0.3120 0.8264 0.042 Uiso 1 1 calc R . .
C75 C 1.6576(9) 0.290(3) 0.8052(5) 0.030(5) Uiso 1 1 d . . .
H75A H 1.6632 0.1629 0.7985 0.036 Uiso 1 1 calc R . .
C76 C 1.6075(9) 0.397(3) 0.7978(4) 0.026(4) Uiso 1 1 d . . .
H76A H 1.5813 0.3397 0.7860 0.032 Uiso 1 1 calc R . .
O71 O 1.5470(6) 0.897(2) 0.8146(3) 0.029(3) Uiso 1 1 d . . .
C77 C 1.5048(9) 1.046(3) 0.8146(5) 0.036(5) Uiso 1 1 d . . .
H77A H 1.5046 1.1122 0.7967 0.053 Uiso 1 1 calc R . .
H77B H 1.5124 1.1390 0.8294 0.053 Uiso 1 1 calc R . .
H77C H 1.4692 0.9867 0.8178 0.053 Uiso 1 1 calc R . .

loop_
_atom_site_aniso_label
_atom_site_aniso_U_11
_atom_site_aniso_U_22
_atom_site_aniso_U_33
_atom_site_aniso_U_23
_atom_site_aniso_U_13
_atom_site_aniso_U_12
Cd1 0.0185(6) 0.0232(7) 0.0167(7) 0.0028(6) 0.0018(5) -0.0026(5)
Cd2 0.0198(7) 0.0207(7) 0.0239(7) -0.0044(6) 0.0028(6) 0.0001(5)
Se1 0.0200(9) 0.0171(9) 0.0207(10) -0.0019(8) 0.0035(7) -0.0009(7)
Se2 0.0250(10) 0.0235(11) 0.0239(10) -0.0070(8) 0.0085(8) -0.0049(8)
P1 0.012(2) 0.017(2) 0.016(2) -0.002(2) -0.0025(18) 0.0019(18)
Se11 0.0224(10) 0.0175(10) 0.0174(11) 0.0018(8) -0.0005(8) 0.0025(7)
Se12 0.0182(9) 0.0152(10) 0.0197(9) 0.0014(7) 0.0000(7) -0.0030(7)
P11 0.013(2) 0.017(3) 0.019(2) 0.007(2) 0.0017(18) -0.0010(18)
Se21 0.0214(10) 0.0167(9) 0.0188(11) -0.0001(8) 0.0020(8) -0.0026(7)
Se22 0.0230(9) 0.0219(11) 0.0177(10) -0.0034(8) 0.0029(7) 0.0049(7)
P21 0.027(3) 0.019(2) 0.016(2) -0.005(2) -0.003(2) -0.0032(19)
Se31 0.0172(10) 0.0236(11) 0.0174(12) 0.0039(7) 0.0035(8) 0.0006(7)
Se32 0.0240(10) 0.0253(11) 0.0186(9) 0.0006(8) -0.0005(8) 0.0016(8)
P31 0.023(3) 0.019(3) 0.012(2) 0.0029(19) 0.0048(19) 0.0029(19)
Cd41 0.0180(6) 0.0226(7) 0.0184(7) 0.0027(6) -0.0014(5) 0.0018(5)
Cd42 0.0207(7) 0.0213(7) 0.0215(7) -0.0028(6) -0.0013(5) -0.0015(5)
Se41 0.0210(9) 0.0175(9) 0.0219(10) -0.0008(8) -0.0039(7) 0.0016(7)
Se42 0.0260(10) 0.0219(11) 0.0254(10) -0.0077(8) -0.0070(8) 0.0095(8)
P41 0.025(3) 0.018(2) 0.016(2) 0.005(2) -0.005(2) 0.004(2)
Se51 0.0184(9) 0.0178(10) 0.0159(9) 0.0018(7) 0.0009(7) 0.0012(7)
Se52 0.0209(10) 0.0193(9) 0.0203(11) 0.0042(9) 0.0040(8) 0.0030(8)
P51 0.017(2) 0.015(2) 0.015(2) -0.001(2) 0.0005(18) 0.0003(18)
Se61 0.0192(9) 0.0180(10) 0.0201(11) -0.0008(7) 0.0021(8) -0.0023(7)
Se62 0.0226(9) 0.0214(11) 0.0185(10) 0.0000(8) -0.0012(7) -0.0056(7)
P61 0.019(2) 0.020(3) 0.021(3) -0.001(2) 0.0067(19) 0.0000(19)
Se71 0.0216(10) 0.0232(11) 0.0171(11) 0.0048(7) 0.0026(8) -0.0014(7)
Se72 0.0266(10) 0.0301(11) 0.0176(10) 0.0023(8) 0.0010(7) -0.0026(8)
P71 0.026(3) 0.014(2) 0.022(3) -0.001(2) 0.000(2) 0.003(2)

loop_
_atom_type_symbol
_atom_type_description
_atom_type_scat_dispersion_real
_atom_type_scat_dispersion_imag
_atom_type_scat_source
C C 0.0033 0.0016 'International Tables Vol C Tables 4.2.6.8 and 6.1.1.4'
H H 0.0000 0.0000 'International Tables Vol C Tables 4.2.6.8 and 6.1.1.4'
O O 0.0106 0.0060 'International Tables Vol C Tables 4.2.6.8 and 6.1.1.4'
P P 0.1023 0.0942 'International Tables Vol C Tables 4.2.6.8 and 6.1.1.4'
Se Se -0.0929 2.2259 'International Tables Vol C Tables 4.2.6.8 and 6.1.1.4'
Cd Cd -0.8075 1.2024 'International Tables Vol C Tables 4.2.6.8 and 6.1.1.4'

loop_
_geom_angle_atom_site_label_1
_geom_angle_atom_site_label_2
_geom_angle_atom_site_label_3
_geom_angle
_geom_angle_site_symmetry_1
_geom_angle_site_symmetry_3
_geom_angle_publ_flag
Se22 Cd1 Se12 124.13(8) . . ?
Se22 Cd1 Se1 113.33(8) . . ?
Se12 Cd1 Se1 113.94(8) . . ?
Se22 Cd1 Se2 102.51(8) . . ?
Se12 Cd1 Se2 111.16(8) . . ?
Se1 Cd1 Se2 82.94(7) . . ?
Se31 Cd2 Se21 119.26(8) . . ?
Se31 Cd2 Se11 114.26(8) . . ?
Se21 Cd2 Se11 115.44(8) . . ?
Se31 Cd2 Se32 82.78(8) . . ?
Se21 Cd2 Se32 112.83(8) . . ?
Se11 Cd2 Se32 106.99(9) . . ?
P1 Se1 Cd1 84.59(15) . . ?
P1 Se2 Cd1 83.13(15) . . ?
O1 P1 C1 101.3(8) . . ?
O1 P1 Se2 111.3(5) . . ?
C1 P1 Se2 112.9(7) . . ?
O1 P1 Se1 111.6(5) . . ?
C1 P1 Se1 110.3(7) . . ?
Se2 P1 Se1 109.3(2) . . ?
C6 C1 C2 120.4(18) . . ?
C6 C1 P1 116.3(14) . . ?
C2 C1 P1 123.3(16) . . ?
C3 C2 C1 120(2) . . ?
C3 C2 H2A 119.9 . . ?
C1 C2 H2A 119.9 . . ?
C2 C3 C4 120(3) . . ?
C2 C3 H3A 119.8 . . ?
C4 C3 H3A 119.8 . . ?
C5 C4 C3 120(2) . . ?
C5 C4 H4A 120.1 . . ?
C3 C4 H4A 120.1 . . ?
C4 C5 C6 121(2) . . ?
C4 C5 H5A 119.3 . . ?
C6 C5 H5A 119.3 . . ?
C5 C6 C1 117.8(19) . . ?
C5 C6 H6A 121.1 . . ?
C1 C6 H6A 121.1 . . ?
C7 O1 P1 118.7(13) . . ?
O1 C7 H7A 109.5 . . ?
O1 C7 H7B 109.5 . . ?
H7A C7 H7B 109.5 . . ?
O1 C7 H7C 109.5 . . ?
H7A C7 H7C 109.5 . . ?
H7B C7 H7C 109.5 . . ?
P11 Se11 Cd2 91.01(16) . . ?
P11 Se12 Cd1 103.96(14) . . ?
O11 P11 C11 99.5(8) . . ?
O11 P11 Se12 112.4(6) . . ?
C11 P11 Se12 105.2(7) . . ?
O11 P11 Se11 110.0(6) . . ?
C11 P11 Se11 114.8(6) . . ?
Se12 P11 Se11 114.0(2) . . ?
C12 C11 C16 118.9(19) . . ?
C12 C11 P11 120.8(15) . . ?
C16 C11 P11 119.9(16) . . ?
C11 C12 C13 120.6(18) . . ?
C11 C12 H12A 119.7 . . ?
C13 C12 H12A 119.7 . . ?
C14 C13 C12 118.5(18) . . ?
C14 C13 H13A 120.8 . . ?
C12 C13 H13A 120.8 . . ?
C13 C14 C15 120.5(19) . . ?
C13 C14 H14A 119.7 . . ?
C15 C14 H14A 119.7 . . ?
C16 C15 C14 116(2) . . ?
C16 C15 H15A 121.9 . . ?
C14 C15 H15A 121.9 . . ?
C15 C16 C11 125(2) . . ?
C15 C16 H16A 117.5 . . ?
C11 C16 H16A 117.5 . . ?
C17 O11 P11 119.6(12) . . ?
O11 C17 H17A 109.5 . . ?
O11 C17 H17B 109.5 . . ?
H17A C17 H17B 109.5 . . ?
O11 C17 H17C 109.5 . . ?
H17A C17 H17C 109.5 . . ?
H17B C17 H17C 109.5 . . ?
P21 Se21 Cd2 96.45(16) . . ?
P21 Se22 Cd1 94.62(16) . . ?
O21 P21 C21 101.7(9) . . ?
O21 P21 Se22 111.1(6) . . ?
C21 P21 Se22 110.7(7) . . ?
O21 P21 Se21 108.2(6) . . ?
C21 P21 Se21 109.8(7) . . ?
Se22 P21 Se21 114.5(2) . . ?
C22 C21 C26 117(2) . . ?
C22 C21 P21 120.2(16) . . ?
C26 C21 P21 122.6(17) . . ?
C23 C22 C21 119(2) . . ?
C23 C22 H22A 120.6 . . ?
C21 C22 H22A 120.6 . . ?
C24 C23 C22 124(2) . . ?
C24 C23 H23A 118.2 . . ?
C22 C23 H23A 118.2 . . ?
C23 C24 C25 118(2) . . ?
C23 C24 H24A 121.2 . . ?
C25 C24 H24A 121.2 . . ?
C26 C25 C24 124(2) . . ?
C26 C25 H25A 118.2 . . ?
C24 C25 H25A 118.2 . . ?
C25 C26 C21 119(2) . . ?
C25 C26 H26A 120.6 . . ?
C21 C26 H26A 120.6 . . ?
C27 O21 P21 122.2(13) . . ?
O21 C27 H27A 109.5 . . ?
O21 C27 H27B 109.5 . . ?
H27A C27 H27B 109.5 . . ?
O21 C27 H27C 109.5 . . ?
H27A C27 H27C 109.5 . . ?
H27B C27 H27C 109.5 . . ?
P31 Se31 Cd2 84.39(16) . . ?
P31 Se32 Cd2 80.99(16) . . ?
O31 P31 C31 99.0(9) . . ?
O31 P31 Se31 112.9(6) . . ?
C31 P31 Se31 109.6(7) . . ?
O31 P31 Se32 110.5(6) . . ?
C31 P31 Se32 112.4(7) . . ?
Se31 P31 Se32 111.8(2) . . ?
C36 C31 C32 116.7(19) . . ?
C36 C31 P31 120.5(16) . . ?
C32 C31 P31 122.8(16) . . ?
C33 C32 C31 120(2) . . ?
C33 C32 H32A 120.2 . . ?
C31 C32 H32A 120.2 . . ?
C32 C33 C34 119(2) . . ?
C32 C33 H33A 120.6 . . ?
C34 C33 H33A 120.6 . . ?
C33 C34 C35 123(2) . . ?
C33 C34 H34A 118.7 . . ?
C35 C34 H34A 118.7 . . ?
C36 C35 C34 116(2) . . ?
C36 C35 H35A 122.1 . . ?
C34 C35 H35A 122.1 . . ?
C35 C36 C31 126(2) . . ?
C35 C36 H36A 116.9 . . ?
C31 C36 H36A 116.9 . . ?
C37 O31 P31 117.6(14) . . ?
O31 C37 H37A 109.5 . . ?
O31 C37 H37B 109.5 . . ?
H37A C37 H37B 109.5 . . ?
O31 C37 H37C 109.5 . . ?
H37A C37 H37C 109.5 . . ?
H37B C37 H37C 109.5 . . ?
Se62 Cd41 Se51 124.52(8) . . ?
Se62 Cd41 Se41 113.71(8) . . ?
Se51 Cd41 Se41 113.66(8) . . ?
Se62 Cd41 Se42 102.85(8) . . ?
Se51 Cd41 Se42 110.44(8) . . ?
Se41 Cd41 Se42 82.36(7) . . ?
Se61 Cd42 Se52 116.50(8) . . ?
Se61 Cd42 Se71 120.14(8) . . ?
Se52 Cd42 Se71 112.49(8) . . ?
Se61 Cd42 Se72 111.62(9) . . ?
Se52 Cd42 Se72 107.22(9) . . ?
Se71 Cd42 Se72 83.23(8) . . ?
P41 Se41 Cd41 83.84(15) . . ?
P41 Se42 Cd41 81.59(15) . . ?
O41 P41 C41 99.4(8) . . ?
O41 P41 Se41 110.7(6) . . ?
C41 P41 Se41 110.1(6) . . ?
O41 P41 Se42 112.0(6) . . ?
C41 P41 Se42 111.9(6) . . ?
Se41 P41 Se42 112.1(2) . . ?
C42 C41 C46 119.4(18) . . ?
C42 C41 P41 120.6(14) . . ?
C46 C41 P41 120.0(15) . . ?
C41 C42 C43 119.7(18) . . ?
C41 C42 H42A 120.2 . . ?
C43 C42 H42A 120.2 . . ?
C44 C43 C42 118.8(19) . . ?
C44 C43 H43A 120.6 . . ?
C42 C43 H43A 120.6 . . ?
C43 C44 C45 122(2) . . ?
C43 C44 H44A 119.2 . . ?
C45 C44 H44A 119.2 . . ?
C46 C45 C44 116(2) . . ?
C46 C45 H45A 122.1 . . ?
C44 C45 H45A 122.1 . . ?
C45 C46 C41 125(2) . . ?
C45 C46 H46A 117.6 . . ?
C41 C46 H46A 117.6 . . ?
C47 O41 P41 120.8(13) . . ?
O41 C47 H47A 109.5 . . ?
O41 C47 H47B 109.5 . . ?
H47A C47 H47B 109.5 . . ?
O41 C47 H47C 109.5 . . ?
H47A C47 H47C 109.5 . . ?
H47B C47 H47C 109.5 . . ?
P51 Se51 Cd41 104.04(15) . . ?
P51 Se52 Cd42 90.03(16) . . ?
O51 P51 C51 99.2(8) . . ?
O51 P51 Se52 110.4(6) . . ?
C51 P51 Se52 113.0(6) . . ?
O51 P51 Se51 110.8(6) . . ?
C51 P51 Se51 107.7(6) . . ?
Se52 P51 Se51 114.7(2) . . ?
C56 C51 C52 121.7(16) . . ?
C56 C51 P51 121.1(14) . . ?
C52 C51 P51 117.1(13) . . ?
C53 C52 C51 116.9(17) . . ?
C53 C52 H52A 121.5 . . ?
C51 C52 H52A 121.5 . . ?
C54 C53 C52 123(2) . . ?
C54 C53 H53A 118.4 . . ?
C52 C53 H53A 118.4 . . ?
C53 C54 C55 119(2) . . ?
C53 C54 H54A 120.4 . . ?
C55 C54 H54A 120.4 . . ?
C54 C55 C56 123(2) . . ?
C54 C55 H55A 118.6 . . ?
C56 C55 H55A 118.6 . . ?
C51 C56 C55 115.8(19) . . ?
C51 C56 H56A 122.1 . . ?
C55 C56 H56A 122.1 . . ?
C57 O51 P51 120.3(13) . . ?
O51 C57 H57A 109.5 . . ?
O51 C57 H57B 109.5 . . ?
H57A C57 H57B 109.5 . . ?
O51 C57 H57C 109.5 . . ?
H57A C57 H57C 109.5 . . ?
H57B C57 H57C 109.5 . . ?
P61 Se61 Cd42 96.77(15) . . ?
P61 Se62 Cd41 94.53(15) . . ?
O61 P61 C61 99.2(8) . . ?
O61 P61 Se62 110.9(6) . . ?
C61 P61 Se62 110.5(6) . . ?
O61 P61 Se61 109.6(6) . . ?
C61 P61 Se61 111.9(6) . . ?
Se62 P61 Se61 113.7(2) . . ?
C66 C61 C62 121.8(18) . . ?
C66 C61 P61 118.5(14) . . ?
C62 C61 P61 119.6(15) . . ?
C63 C62 C61 119(2) . . ?
C63 C62 H62A 120.6 . . ?
C61 C62 H62A 120.6 . . ?
C62 C63 C64 122(3) . . ?
C62 C63 H63A 119.2 . . ?
C64 C63 H63A 119.2 . . ?
C65 C64 C63 117(3) . . ?
C65 C64 H64A 121.5 . . ?
C63 C64 H64A 121.5 . . ?
C64 C65 C66 120(2) . . ?
C64 C65 H65A 120.2 . . ?
C66 C65 H65A 120.2 . . ?
C61 C66 C65 121.3(19) . . ?
C61 C66 H66A 119.3 . . ?
C65 C66 H66A 119.3 . . ?
C67 O61 P61 118.6(14) . . ?
O61 C67 H67A 109.5 . . ?
O61 C67 H67B 109.5 . . ?
H67A C67 H67B 109.5 . . ?
O61 C67 H67C 109.5 . . ?
H67A C67 H67C 109.5 . . ?
H67B C67 H67C 109.5 . . ?
P71 Se71 Cd42 82.46(16) . . ?
P71 Se72 Cd42 82.22(16) . . ?
O71 P71 C71 99.2(8) . . ?
O71 P71 Se72 110.6(6) . . ?
C71 P71 Se72 113.4(6) . . ?
O71 P71 Se71 111.5(6) . . ?
C71 P71 Se71 109.4(6) . . ?
Se72 P71 Se71 112.1(3) . . ?
C76 C71 C72 117.6(17) . . ?
C76 C71 P71 117.9(14) . . ?
C72 C71 P71 124.4(14) . . ?
C71 C72 C73 122.9(19) . . ?
C71 C72 H72A 118.6 . . ?
C73 C72 H72A 118.6 . . ?
C74 C73 C72 121(2) . . ?
C74 C73 H73A 119.5 . . ?
C72 C73 H73A 119.5 . . ?
C73 C74 C75 118(2) . . ?
C73 C74 H74A 120.8 . . ?
C75 C74 H74A 120.8 . . ?
C74 C75 C76 119(2) . . ?
C74 C75 H75A 120.3 . . ?
C76 C75 H75A 120.2 . . ?
C71 C76 C75 120.4(19) . . ?
C71 C76 H76A 119.8 . . ?
C75 C76 H76A 119.8 . . ?
C77 O71 P71 120.9(14) . . ?
O71 C77 H77A 109.5 . . ?
O71 C77 H77B 109.5 . . ?
H77A C77 H77B 109.5 . . ?
O71 C77 H77C 109.5 . . ?
H77A C77 H77C 109.5 . . ?
H77B C77 H77C 109.5 . . ?

loop_
_geom_bond_atom_site_label_1
_geom_bond_atom_site_label_2
_geom_bond_distance
_geom_bond_site_symmetry_2
_geom_bond_publ_flag
Cd1 Se22 2.634(2) . ?
Cd1 Se12 2.636(2) . ?
Cd1 Se1 2.657(2) . ?
Cd1 Se2 2.731(2) . ?
Cd2 Se31 2.630(2) . ?
Cd2 Se21 2.636(3) . ?
Cd2 Se11 2.638(3) . ?
Cd2 Se32 2.751(2) . ?
Se1 P1 2.196(5) . ?
Se2 P1 2.180(6) . ?
P1 O1 1.590(14) . ?
P1 C1 1.838(19) . ?
C1 C6 1.38(3) . ?
C1 C2 1.38(3) . ?
C2 C3 1.34(3) . ?
C2 H2A 0.9500 . ?
C3 C4 1.37(4) . ?
C3 H3A 0.9500 . ?
C4 C5 1.35(3) . ?
C4 H4A 0.9500 . ?
C5 C6 1.38(3) . ?
C5 H5A 0.9500 . ?
C6 H6A 0.9500 . ?
O1 C7 1.41(3) . ?
C7 H7A 0.9800 . ?
C7 H7B 0.9800 . ?
C7 H7C 0.9800 . ?
Se11 P11 2.174(5) . ?
Se12 P11 2.167(5) . ?
P11 O11 1.597(15) . ?
P11 C11 1.784(19) . ?
C11 C12 1.34(3) . ?
C11 C16 1.38(3) . ?
C12 C13 1.40(3) . ?
C12 H12A 0.9500 . ?
C13 C14 1.40(3) . ?
C13 H13A 0.9500 . ?
C14 C15 1.43(3) . ?
C14 H14A 0.9500 . ?
C15 C16 1.33(3) . ?
C15 H15A 0.9500 . ?
C16 H16A 0.9500 . ?
O11 C17 1.47(2) . ?
C17 H17A 0.9800 . ?
C17 H17B 0.9800 . ?
C17 H17C 0.9800 . ?
Se21 P21 2.187(6) . ?
Se22 P21 2.143(5) . ?
P21 O21 1.561(15) . ?
P21 C21 1.76(2) . ?
C21 C22 1.44(3) . ?
C21 C26 1.46(3) . ?
C22 C23 1.39(3) . ?
C22 H22A 0.9500 . ?
C23 C24 1.36(3) . ?
C23 H23A 0.9500 . ?
C24 C25 1.40(3) . ?
C24 H24A 0.9500 . ?
C25 C26 1.36(4) . ?
C25 H25A 0.9500 . ?
C26 H26A 0.9500 . ?
O21 C27 1.53(3) . ?
C27 H27A 0.9800 . ?
C27 H27B 0.9800 . ?
C27 H27C 0.9800 . ?
Se31 P31 2.136(6) . ?
Se32 P31 2.162(6) . ?
P31 O31 1.582(16) . ?
P31 C31 1.81(2) . ?
C31 C36 1.37(3) . ?
C31 C32 1.46(3) . ?
C32 C33 1.39(3) . ?
C32 H32A 0.9500 . ?
C33 C34 1.40(3) . ?
C33 H33A 0.9500 . ?
C34 C35 1.42(3) . ?
C34 H34A 0.9500 . ?
C35 C36 1.34(3) . ?
C35 H35A 0.9500 . ?
C36 H36A 0.9500 . ?
O31 C37 1.42(3) . ?
C37 H37A 0.9800 . ?
C37 H37B 0.9800 . ?
C37 H37C 0.9800 . ?
Cd41 Se62 2.631(2) . ?
Cd41 Se51 2.635(2) . ?
Cd41 Se41 2.669(2) . ?
Cd41 Se42 2.752(2) . ?
Cd42 Se61 2.625(3) . ?
Cd42 Se52 2.646(3) . ?
Cd42 Se71 2.692(3) . ?
Cd42 Se72 2.720(2) . ?
Se41 P41 2.144(6) . ?
Se42 P41 2.159(6) . ?
P41 O41 1.616(15) . ?
P41 C41 1.796(18) . ?
C41 C42 1.34(3) . ?
C41 C46 1.40(3) . ?
C42 C43 1.46(3) . ?
C42 H42A 0.9500 . ?
C43 C44 1.38(3) . ?
C43 H43A 0.9500 . ?
C44 C45 1.44(3) . ?
C44 H44A 0.9500 . ?
C45 C46 1.36(3) . ?
C45 H45A 0.9500 . ?
C46 H46A 0.9500 . ?
O41 C47 1.45(2) . ?
C47 H47A 0.9800 . ?
C47 H47B 0.9800 . ?
C47 H47C 0.9800 . ?
Se51 P51 2.190(6) . ?
Se52 P51 2.129(6) . ?
P51 O51 1.620(15) . ?
P51 C51 1.825(17) . ?
C51 C56 1.38(3) . ?
C51 C52 1.43(2) . ?
C52 C53 1.38(3) . ?
C52 H52A 0.9500 . ?
C53 C54 1.33(3) . ?
C53 H53A 0.9500 . ?
C54 C55 1.35(3) . ?
C54 H54A 0.9500 . ?
C55 C56 1.42(3) . ?
C55 H55A 0.9500 . ?
C56 H56A 0.9500 . ?
O51 C57 1.43(2) . ?
C57 H57A 0.9800 . ?
C57 H57B 0.9800 . ?
C57 H57C 0.9800 . ?
Se61 P61 2.182(5) . ?
Se62 P61 2.170(6) . ?
P61 O61 1.575(15) . ?
P61 C61 1.836(19) . ?
C61 C66 1.34(2) . ?
C61 C62 1.39(3) . ?
C62 C63 1.36(4) . ?
C62 H62A 0.9500 . ?
C63 C64 1.50(4) . ?
C63 H63A 0.9500 . ?
C64 C65 1.35(4) . ?
C64 H64A 0.9500 . ?
C65 C66 1.46(3) . ?
C65 H65A 0.9500 . ?
C66 H66A 0.9500 . ?
O61 C67 1.39(3) . ?
C67 H67A 0.9800 . ?
C67 H67B 0.9800 . ?
C67 H67C 0.9800 . ?
Se71 P71 2.179(6) . ?
Se72 P71 2.155(6) . ?
P71 O71 1.609(16) . ?
P71 C71 1.772(17) . ?
C71 C76 1.36(3) . ?
C71 C72 1.38(3) . ?
C72 C73 1.40(3) . ?
C72 H72A 0.9500 . ?
C73 C74 1.37(3) . ?
C73 H73A 0.9500 . ?
C74 C75 1.39(3) . ?
C74 H74A 0.9500 . ?
C75 C76 1.48(3) . ?
C75 H75A 0.9500 . ?
C76 H76A 0.9500 . ?
O71 C77 1.47(3) . ?
C77 H77A 0.9800 . ?
C77 H77B 0.9800 . ?
C77 H77C 0.9800 . ?

loop_
_geom_torsion_atom_site_label_1
_geom_torsion_atom_site_label_2
_geom_torsion_atom_site_label_3
_geom_torsion_atom_site_label_4
_geom_torsion
_geom_torsion_site_symmetry_1
_geom_torsion_site_symmetry_2
_geom_torsion_site_symmetry_3
_geom_torsion_site_symmetry_4
_geom_torsion_publ_flag
Se22 Cd1 Se1 P1 -98.60(15) . . . . ?
Se12 Cd1 Se1 P1 112.08(14) . . . . ?
Se2 Cd1 Se1 P1 2.02(14) . . . . ?
Se22 Cd1 Se2 P1 110.37(15) . . . . ?
Se12 Cd1 Se2 P1 -115.02(15) . . . . ?
Se1 Cd1 Se2 P1 -2.04(14) . . . . ?
Cd1 Se2 P1 O1 126.3(6) . . . . ?
Cd1 Se2 P1 C1 -120.6(7) . . . . ?
Cd1 Se2 P1 Se1 2.59(18) . . . . ?
Cd1 Se1 P1 O1 -126.2(6) . . . . ?
Cd1 Se1 P1 C1 122.0(7) . . . . ?
Cd1 Se1 P1 Se2 -2.66(18) . . . . ?
O1 P1 C1 C6 -178.9(15) . . . . ?
Se2 P1 C1 C6 62.0(17) . . . . ?
Se1 P1 C1 C6 -60.6(17) . . . . ?
O1 P1 C1 C2 3.1(19) . . . . ?
Se2 P1 C1 C2 -116.1(17) . . . . ?
Se1 P1 C1 C2 121.3(16) . . . . ?
C6 C1 C2 C3 3(3) . . . . ?
P1 C1 C2 C3 -178.5(18) . . . . ?
C1 C2 C3 C4 -2(3) . . . . ?
C2 C3 C4 C5 0(4) . . . . ?
C3 C4 C5 C6 0(4) . . . . ?
C4 C5 C6 C1 1(3) . . . . ?
C2 C1 C6 C5 -3(3) . . . . ?
P1 C1 C6 C5 178.9(16) . . . . ?
C1 P1 O1 C7 173.3(16) . . . . ?
Se2 P1 O1 C7 -66.4(16) . . . . ?
Se1 P1 O1 C7 56.0(16) . . . . ?
Se31 Cd2 Se11 P11 -52.72(16) . . . . ?
Se21 Cd2 Se11 P11 91.17(15) . . . . ?
Se32 Cd2 Se11 P11 -142.35(14) . . . . ?
Se22 Cd1 Se12 P11 31.85(19) . . . . ?
Se1 Cd1 Se12 P11 177.37(16) . . . . ?
Se2 Cd1 Se12 P11 -91.05(17) . . . . ?
Cd1 Se12 P11 O11 72.7(6) . . . . ?
Cd1 Se12 P11 C11 -179.9(6) . . . . ?
Cd1 Se12 P11 Se11 -53.4(2) . . . . ?
Cd2 Se11 P11 O11 -163.3(6) . . . . ?
Cd2 Se11 P11 C11 85.4(7) . . . . ?
Cd2 Se11 P11 Se12 -36.0(2) . . . . ?
O11 P11 C11 C12 70.2(17) . . . . ?
Se12 P11 C11 C12 -46.3(17) . . . . ?
Se11 P11 C11 C12 -172.4(14) . . . . ?
O11 P11 C11 C16 -101.8(17) . . . . ?
Se12 P11 C11 C16 141.7(16) . . . . ?
Se11 P11 C11 C16 15.6(19) . . . . ?
C16 C11 C12 C13 -5(3) . . . . ?
P11 C11 C12 C13 -176.9(15) . . . . ?
C11 C12 C13 C14 2(3) . . . . ?
C12 C13 C14 C15 -2(3) . . . . ?
C13 C14 C15 C16 4(3) . . . . ?
C14 C15 C16 C11 -8(3) . . . . ?
C12 C11 C16 C15 8(3) . . . . ?
P11 C11 C16 C15 -179.8(18) . . . . ?
C11 P11 O11 C17 178.0(14) . . . . ?
Se12 P11 O11 C17 -71.0(14) . . . . ?
Se11 P11 O11 C17 57.1(14) . . . . ?
Se31 Cd2 Se21 P21 -179.20(16) . . . . ?
Se11 Cd2 Se21 P21 38.81(18) . . . . ?
Se32 Cd2 Se21 P21 -84.64(16) . . . . ?
Se12 Cd1 Se22 P21 76.81(17) . . . . ?
Se1 Cd1 Se22 P21 -68.90(16) . . . . ?
Se2 Cd1 Se22 P21 -156.53(15) . . . . ?
Cd1 Se22 P21 O21 112.7(6) . . . . ?
Cd1 Se22 P21 C21 -135.0(7) . . . . ?
Cd1 Se22 P21 Se21 -10.3(2) . . . . ?
Cd2 Se21 P21 O21 156.2(6) . . . . ?
Cd2 Se21 P21 C21 46.0(7) . . . . ?
Cd2 Se21 P21 Se22 -79.3(2) . . . . ?
O21 P21 C21 C22 -51.6(19) . . . . ?
Se22 P21 C21 C22 -169.8(16) . . . . ?
Se21 P21 C21 C22 62.8(18) . . . . ?
O21 P21 C21 C26 129.4(19) . . . . ?
Se22 P21 C21 C26 11(2) . . . . ?
Se21 P21 C21 C26 -116.2(18) . . . . ?
C26 C21 C22 C23 -1(3) . . . . ?
P21 C21 C22 C23 180.0(17) . . . . ?
C21 C22 C23 C24 2(4) . . . . ?
C22 C23 C24 C25 -1(3) . . . . ?
C23 C24 C25 C26 -2(4) . . . . ?
C24 C25 C26 C21 3(4) . . . . ?
C22 C21 C26 C25 -2(3) . . . . ?
P21 C21 C26 C25 177.3(19) . . . . ?
C21 P21 O21 C27 173.2(14) . . . . ?
Se22 P21 O21 C27 -69.0(15) . . . . ?
Se21 P21 O21 C27 57.6(15) . . . . ?
Se21 Cd2 Se31 P31 112.78(18) . . . . ?
Se11 Cd2 Se31 P31 -104.80(18) . . . . ?
Se32 Cd2 Se31 P31 0.62(16) . . . . ?
Se31 Cd2 Se32 P31 -0.62(16) . . . . ?
Se21 Cd2 Se32 P31 -119.38(17) . . . . ?
Se11 Cd2 Se32 P31 112.60(17) . . . . ?
Cd2 Se31 P31 O31 -126.2(6) . . . . ?
Cd2 Se31 P31 C31 124.4(7) . . . . ?
Cd2 Se31 P31 Se32 -0.8(2) . . . . ?
Cd2 Se32 P31 O31 127.5(6) . . . . ?
Cd2 Se32 P31 C31 -122.9(8) . . . . ?
Cd2 Se32 P31 Se31 0.8(2) . . . . ?
O31 P31 C31 C36 178.3(18) . . . . ?
Se31 P31 C31 C36 -63.4(19) . . . . ?
Se32 P31 C31 C36 61.6(19) . . . . ?
O31 P31 C31 C32 -1.8(19) . . . . ?
Se31 P31 C31 C32 116.5(17) . . . . ?
Se32 P31 C31 C32 -118.5(17) . . . . ?
C36 C31 C32 C33 -3(3) . . . . ?
P31 C31 C32 C33 176.8(17) . . . . ?
C31 C32 C33 C34 3(3) . . . . ?
C32 C33 C34 C35 -4(4) . . . . ?
C33 C34 C35 C36 5(3) . . . . ?
C34 C35 C36 C31 -5(4) . . . . ?
C32 C31 C36 C35 5(3) . . . . ?
P31 C31 C36 C35 -175.5(19) . . . . ?
C31 P31 O31 C37 -179.0(16) . . . . ?
Se31 P31 O31 C37 65.2(16) . . . . ?
Se32 P31 O31 C37 -60.9(16) . . . . ?
Se62 Cd41 Se41 P41 -98.82(17) . . . . ?
Se51 Cd41 Se41 P41 110.93(16) . . . . ?
Se42 Cd41 Se41 P41 1.91(16) . . . . ?
Se62 Cd41 Se42 P41 110.77(16) . . . . ?
Se51 Cd41 Se42 P41 -114.37(16) . . . . ?
Se41 Cd41 Se42 P41 -1.90(16) . . . . ?
Cd41 Se41 P41 O41 -128.5(6) . . . . ?
Cd41 Se41 P41 C41 122.6(7) . . . . ?
Cd41 Se41 P41 Se42 -2.6(2) . . . . ?
Cd41 Se42 P41 O41 127.7(6) . . . . ?
Cd41 Se42 P41 C41 -121.7(7) . . . . ?
Cd41 Se42 P41 Se41 2.5(2) . . . . ?
O41 P41 C41 C42 4.6(17) . . . . ?
Se41 P41 C41 C42 120.8(15) . . . . ?
Se42 P41 C41 C42 -113.8(15) . . . . ?
O41 P41 C41 C46 -175.9(17) . . . . ?
Se41 P41 C41 C46 -59.7(17) . . . . ?
Se42 P41 C41 C46 65.7(17) . . . . ?
C46 C41 C42 C43 2(3) . . . . ?
P41 C41 C42 C43 -178.5(13) . . . . ?
C41 C42 C43 C44 -1(3) . . . . ?
C42 C43 C44 C45 -1(3) . . . . ?
C43 C44 C45 C46 1(3) . . . . ?
C44 C45 C46 C41 0(3) . . . . ?
C42 C41 C46 C45 -2(3) . . . . ?
P41 C41 C46 C45 178.9(17) . . . . ?
C41 P41 O41 C47 174.0(15) . . . . ?
Se41 P41 O41 C47 58.2(15) . . . . ?
Se42 P41 O41 C47 -67.7(15) . . . . ?
Se62 Cd41 Se51 P51 32.02(18) . . . . ?
Se41 Cd41 Se51 P51 178.55(16) . . . . ?
Se42 Cd41 Se51 P51 -90.96(16) . . . . ?
Se61 Cd42 Se52 P51 91.70(16) . . . . ?
Se71 Cd42 Se52 P51 -52.76(16) . . . . ?
Se72 Cd42 Se52 P51 -142.46(15) . . . . ?
Cd42 Se52 P51 O51 -163.0(6) . . . . ?
Cd42 Se52 P51 C51 86.9(6) . . . . ?
Cd42 Se52 P51 Se51 -37.0(2) . . . . ?
Cd41 Se51 P51 O51 74.1(6) . . . . ?
Cd41 Se51 P51 C51 -178.4(6) . . . . ?
Cd41 Se51 P51 Se52 -51.7(2) . . . . ?
O51 P51 C51 C56 -108.8(15) . . . . ?
Se52 P51 C51 C56 8.1(17) . . . . ?
Se51 P51 C51 C56 135.7(14) . . . . ?
O51 P51 C51 C52 73.9(15) . . . . ?
Se52 P51 C51 C52 -169.2(12) . . . . ?
Se51 P51 C51 C52 -41.6(14) . . . . ?
C56 C51 C52 C53 3(3) . . . . ?
P51 C51 C52 C53 -179.8(15) . . . . ?
C51 C52 C53 C54 -3(3) . . . . ?
C52 C53 C54 C55 5(3) . . . . ?
C53 C54 C55 C56 -7(3) . . . . ?
C52 C51 C56 C55 -5(3) . . . . ?
P51 C51 C56 C55 178.0(13) . . . . ?
C54 C55 C56 C51 7(3) . . . . ?
C51 P51 O51 C57 173.0(14) . . . . ?
Se52 P51 O51 C57 54.1(15) . . . . ?
Se51 P51 O51 C57 -74.0(15) . . . . ?
Se52 Cd42 Se61 P61 40.05(19) . . . . ?
Se71 Cd42 Se61 P61 -178.34(16) . . . . ?
Se72 Cd42 Se61 P61 -83.55(17) . . . . ?
Se51 Cd41 Se62 P61 76.38(17) . . . . ?
Se41 Cd41 Se62 P61 -70.15(16) . . . . ?
Se42 Cd41 Se62 P61 -157.35(15) . . . . ?
Cd41 Se62 P61 O61 113.1(6) . . . . ?
Cd41 Se62 P61 C61 -137.9(6) . . . . ?
Cd41 Se62 P61 Se61 -11.0(2) . . . . ?
Cd42 Se61 P61 O61 156.9(6) . . . . ?
Cd42 Se61 P61 C61 47.9(6) . . . . ?
Cd42 Se61 P61 Se62 -78.3(2) . . . . ?
O61 P61 C61 C66 134.6(15) . . . . ?
Se62 P61 C61 C66 18.0(16) . . . . ?
Se61 P61 C61 C66 -109.8(14) . . . . ?
O61 P61 C61 C62 -49.4(17) . . . . ?
Se62 P61 C61 C62 -165.9(14) . . . . ?
Se61 P61 C61 C62 66.2(17) . . . . ?
C66 C61 C62 C63 1(3) . . . . ?
P61 C61 C62 C63 -175.1(18) . . . . ?
C61 C62 C63 C64 1(4) . . . . ?
C62 C63 C64 C65 -2(4) . . . . ?
C63 C64 C65 C66 1(4) . . . . ?
C62 C61 C66 C65 -2(3) . . . . ?
P61 C61 C66 C65 174.4(16) . . . . ?
C64 C65 C66 C61 1(3) . . . . ?
C61 P61 O61 C67 171.7(15) . . . . ?
Se62 P61 O61 C67 -72.0(15) . . . . ?
Se61 P61 O61 C67 54.4(16) . . . . ?
Se61 Cd42 Se71 P71 109.93(18) . . . . ?
Se52 Cd42 Se71 P71 -107.04(17) . . . . ?
Se72 Cd42 Se71 P71 -1.17(16) . . . . ?
Se61 Cd42 Se72 P71 -118.61(16) . . . . ?
Se52 Cd42 Se72 P71 112.68(17) . . . . ?
Se71 Cd42 Se72 P71 1.18(16) . . . . ?
Cd42 Se72 P71 O71 123.5(6) . . . . ?
Cd42 Se72 P71 C71 -126.1(6) . . . . ?
Cd42 Se72 P71 Se71 -1.6(2) . . . . ?
Cd42 Se71 P71 O71 -123.0(6) . . . . ?
Cd42 Se71 P71 C71 128.3(6) . . . . ?
Cd42 Se71 P71 Se72 1.6(2) . . . . ?
O71 P71 C71 C76 -178.9(15) . . . . ?
Se72 P71 C71 C76 63.9(16) . . . . ?
Se71 P71 C71 C76 -62.1(16) . . . . ?
O71 P71 C71 C72 4.0(17) . . . . ?
Se72 P71 C71 C72 -113.3(15) . . . . ?
Se71 P71 C71 C72 120.8(15) . . . . ?
C76 C71 C72 C73 3(3) . . . . ?
P71 C71 C72 C73 -179.9(17) . . . . ?
C71 C72 C73 C74 -2(3) . . . . ?
C72 C73 C74 C75 -1(4) . . . . ?
C73 C74 C75 C76 3(3) . . . . ?
C72 C71 C76 C75 -1(3) . . . . ?
P71 C71 C76 C75 -178.7(16) . . . . ?
C74 C75 C76 C71 -1(3) . . . . ?
C71 P71 O71 C77 -176.7(15) . . . . ?
Se72 P71 O71 C77 -57.3(16) . . . . ?
Se71 P71 O71 C77 68.1(16) . . . . ?
